data_4327920
loop_
_publ_author_name
'Wojciech Bury'
'El\.zbieta Chwojnowska'
'Iwona Justyniak'
'Janusz Lewi\'nski'
'Aneta Affek'
'Ewa Zygad\/lo-Monikowska'
'Joanna B\;ak'
'Zbigniew Florja\'nczyk'

_publ_contact_author
;
   Prof. Janusz Lewi\'nski,
   Department of Chemistry
   Warsaw University of Technology
   Noakowskiego 3,
   PL-00-664 Warszawa
   Poland
;
_publ_contact_author_email lewin@ch.pw.edu.pl
_publ_contact_author_fax '048 22 2347279'
_publ_contact_author_phone '048 22 2347315'
_publ_section_title
;
 Investigations on the Interaction of Dichloroaluminum Carboxylates with
 Lewis Bases and Water: an Efficient Road toward Oxo- and Hydroxoaluminum
 Carboxylate Complexes
;
_journal_name_full 'Inorganic Chemistry'
_journal_page_first 737
_journal_page_last 745
_journal_paper_doi 10.1021/ic2023924
_journal_volume 51
_journal_year 2012
_chemical_formula_sum 'C8 H20 Al2 Cl6 O4'
_chemical_formula_weight 446.90
_chemical_name_systematic
;
 ?
;
_space_group_IT_number 57
_symmetry_cell_setting orthorhombic
_symmetry_space_group_name_Hall '-P 2c 2b'
_symmetry_space_group_name_H-M 'P b c m'
_atom_sites_solution_hydrogens geom
_atom_sites_solution_primary direct
_atom_sites_solution_secondary difmap
_audit_creation_method SHELXL-97
_cell_angle_alpha 90.00
_cell_angle_beta 90.00
_cell_angle_gamma 90.00
_cell_formula_units_Z 4
_cell_length_a 6.7311(2)
_cell_length_b 14.7242(4)
_cell_length_c 19.1681(6)
_cell_measurement_reflns_used 20743
_cell_measurement_temperature 100(2)
_cell_measurement_theta_max 27.485
_cell_measurement_theta_min 0.998
_cell_volume 1899.75(10)
_computing_cell_refinement 'Denzo & Scalepak (Otwinowski, Minor, 1997)'
_computing_data_collection 'Collect (Nonius B.V. 1998)'
_computing_data_reduction 'Denzo & Scalepak (Otwinowski, Minor, 1997)'
_computing_molecular_graphics
;
DIAMOND v2.1 (Brandenburg, 1999)
Ortep-3 for Windows, L.J.Farrugia (1997) J.Appl.Cryst. 30, 565,
ORTEP III (Burnett, Johnson, 1996)
;
_computing_publication_material
;
SHELXL-97 (Sheldrick, 1997),

;
_computing_structure_refinement 'SHELXL-97 (Sheldrick, 1997)'
_computing_structure_solution 'SHELXS-97 (Sheldrick, 1990)'
_diffrn_ambient_temperature 100(2)
_diffrn_measured_fraction_theta_full 1.000
_diffrn_measured_fraction_theta_max 1.000
_diffrn_measurement_device '\k-geometry diffractometr'
_diffrn_measurement_device_type 'Nonius Kappa-CCD'
_diffrn_measurement_method 'area detector \w scans'
_diffrn_radiation_monochromator graphite
_diffrn_radiation_source 'fine-focus sealed tube'
_diffrn_radiation_type MoK\a
_diffrn_radiation_wavelength 0.71073
_diffrn_reflns_av_R_equivalents 0.0555
_diffrn_reflns_av_sigmaI/netI 0.0304
_diffrn_reflns_limit_h_max 8
_diffrn_reflns_limit_h_min -8
_diffrn_reflns_limit_k_max 19
_diffrn_reflns_limit_k_min -19
_diffrn_reflns_limit_l_max 22
_diffrn_reflns_limit_l_min -24
_diffrn_reflns_number 12914
_diffrn_reflns_theta_full 27.46
_diffrn_reflns_theta_max 27.46
_diffrn_reflns_theta_min 2.12
_exptl_absorpt_coefficient_mu 1.002
_exptl_absorpt_correction_type none
_exptl_crystal_colour colorless
_exptl_crystal_density_diffrn 1.563
_exptl_crystal_description prism
_exptl_crystal_F_000 912
_exptl_crystal_size_max 0.46
_exptl_crystal_size_mid 0.34
_exptl_crystal_size_min 0.26
_refine_diff_density_max 0.856
_refine_diff_density_min -0.354
_refine_diff_density_rms 0.075
_refine_ls_extinction_method none
_refine_ls_goodness_of_fit_ref 1.124
_refine_ls_hydrogen_treatment constr
_refine_ls_matrix_type full
_refine_ls_number_parameters 98
_refine_ls_number_reflns 2239
_refine_ls_number_restraints 0
_refine_ls_restrained_S_all 1.124
_refine_ls_R_factor_all 0.0374
_refine_ls_R_factor_gt 0.0329
_refine_ls_shift/su_max 0.000
_refine_ls_shift/su_mean 0.000
_refine_ls_structure_factor_coef Fsqd
_refine_ls_weighting_details 'calc w=1/[\s^2^(Fo^2^)+(0.0294P)^2^+1.8320P] where P=(Fo^2^+2Fc^2^)/3'
_refine_ls_weighting_scheme calc
_refine_ls_wR_factor_gt 0.0787
_refine_ls_wR_factor_ref 0.0812
_reflns_number_gt 2048
_reflns_number_total 2239
_reflns_threshold_expression I>2sigma(I)
_cod_data_source_file ic2023924_si_002_2.cif
_cod_data_source_block comp2DME
_cod_database_code 4327920

loop_
_symmetry_equiv_pos_as_xyz
'x, y, z'
'-x, -y, z+1/2'
'x, -y+1/2, -z'
'-x, y+1/2, -z+1/2'
'-x, -y, -z'
'x, y, -z-1/2'
'-x, y-1/2, z'
'x, -y-1/2, z-1/2'

loop_
_atom_site_label
_atom_site_type_symbol
_atom_site_fract_x
_atom_site_fract_y
_atom_site_fract_z
_atom_site_U_iso_or_equiv
_atom_site_adp_type
_atom_site_occupancy
_atom_site_symmetry_multiplicity
_atom_site_calc_flag
_atom_site_refinement_flags
C1 C 0.7307(3) -0.07473(12) 0.52264(12) 0.0222(4) Uani 1 1 d .
H1A H 0.6609 -0.0476 0.5610 0.033 Uiso 1 1 calc R
H1B H 0.6705 -0.0561 0.4796 0.033 Uiso 1 1 calc R
H1C H 0.8670 -0.0556 0.5234 0.033 Uiso 1 1 calc R
C2 C 0.8210(3) -0.20885(14) 0.59058(11) 0.0213(4) Uani 1 1 d .
H2A H 0.8963 -0.1612 0.6135 0.026 Uiso 1 1 calc R
H2B H 0.9113 -0.2574 0.5779 0.026 Uiso 1 1 calc R
C3 C 0.6608(3) -0.24389(14) 0.63807(11) 0.0220(4) Uani 1 1 d .
H3A H 0.7174 -0.2804 0.6752 0.026 Uiso 1 1 calc R
H3B H 0.5872 -0.1940 0.6586 0.026 Uiso 1 1 calc R
C4 C 0.3714(3) -0.33869(15) 0.63490(12) 0.0261(5) Uani 1 1 d .
H4A H 0.4263 -0.3781 0.6698 0.039 Uiso 1 1 calc R
H4B H 0.2858 -0.3730 0.6047 0.039 Uiso 1 1 calc R
H4C H 0.2965 -0.2913 0.6570 0.039 Uiso 1 1 calc R
O1 O 0.72117(19) -0.17326(8) 0.52861(7) 0.0152(3) Uani 1 1 d .
O2 O 0.53215(19) -0.29873(9) 0.59402(7) 0.0160(3) Uani 1 1 d .
Al1 Al 0.49602(11) -0.2500 0.5000 0.01244(17) Uani 1 2 d S
Al2 Al 0.17308(13) -0.03387(5) 0.7500 0.01733(19) Uani 1 2 d S
Cl1 Cl 0.28093(7) -0.14558(3) 0.53373(3) 0.02310(13) Uani 1 1 d .
Cl2 Cl 0.49054(11) -0.04136(5) 0.7500 0.02628(17) Uani 1 2 d S
Cl3 Cl 0.05730(11) -0.16926(5) 0.7500 0.02437(17) Uani 1 2 d S
Cl4 Cl 0.07685(8) 0.03799(4) 0.65915(3) 0.02893(15) Uani 1 1 d .

loop_
_atom_site_aniso_label
_atom_site_aniso_U_11
_atom_site_aniso_U_22
_atom_site_aniso_U_33
_atom_site_aniso_U_23
_atom_site_aniso_U_13
_atom_site_aniso_U_12
C1 0.0242(10) 0.0105(8) 0.0318(11) -0.0004(8) -0.0001(9) -0.0041(7)
C2 0.0213(10) 0.0237(10) 0.0190(10) 0.0027(8) -0.0059(8) -0.0034(8)
C3 0.0281(10) 0.0220(10) 0.0161(10) -0.0001(8) -0.0009(8) -0.0038(8)
C4 0.0226(10) 0.0274(11) 0.0283(12) 0.0092(9) 0.0111(9) -0.0023(8)
O1 0.0153(6) 0.0115(6) 0.0187(7) 0.0009(5) -0.0021(5) -0.0019(5)
O2 0.0154(6) 0.0173(6) 0.0153(7) 0.0021(5) 0.0032(5) -0.0015(5)
Al1 0.0103(3) 0.0104(3) 0.0166(4) 0.0010(3) 0.000 0.000
Al2 0.0186(4) 0.0171(4) 0.0163(4) 0.000 0.000 0.0024(3)
Cl1 0.0169(2) 0.0163(2) 0.0362(3) 0.00339(19) 0.0083(2) 0.00511(17)
Cl2 0.0199(3) 0.0241(3) 0.0348(4) 0.000 0.000 0.0011(3)
Cl3 0.0294(4) 0.0219(3) 0.0219(3) 0.000 0.000 -0.0064(3)
Cl4 0.0328(3) 0.0296(3) 0.0244(3) 0.0078(2) -0.0043(2) 0.0035(2)

loop_
_atom_type_symbol
_atom_type_description
_atom_type_scat_dispersion_real
_atom_type_scat_dispersion_imag
_atom_type_scat_source
C C 0.0033 0.0016 'International Tables Vol C Tables 4.2.6.8 and 6.1.1.4'
H H 0.0000 0.0000 'International Tables Vol C Tables 4.2.6.8 and 6.1.1.4'
O O 0.0106 0.0060 'International Tables Vol C Tables 4.2.6.8 and 6.1.1.4'
Al Al 0.0645 0.0514 'International Tables Vol C Tables 4.2.6.8 and 6.1.1.4'
Cl Cl 0.1484 0.1585 'International Tables Vol C Tables 4.2.6.8 and 6.1.1.4'

loop_
_geom_angle_atom_site_label_1
_geom_angle_atom_site_label_2
_geom_angle_atom_site_label_3
_geom_angle
_geom_angle_site_symmetry_1
_geom_angle_site_symmetry_3
O1 C1 H1A 109.5 . .
O1 C1 H1B 109.5 . .
H1A C1 H1B 109.5 . .
O1 C1 H1C 109.5 . .
H1A C1 H1C 109.5 . .
H1B C1 H1C 109.5 . .
O1 C2 C3 106.59(15) . .
O1 C2 H2A 110.4 . .
C3 C2 H2A 110.4 . .
O1 C2 H2B 110.4 . .
C3 C2 H2B 110.4 . .
H2A C2 H2B 108.6 . .
O2 C3 C2 105.43(16) . .
O2 C3 H3A 110.7 . .
C2 C3 H3A 110.7 . .
O2 C3 H3B 110.7 . .
C2 C3 H3B 110.7 . .
H3A C3 H3B 108.8 . .
O2 C4 H4A 109.5 . .
O2 C4 H4B 109.5 . .
H4A C4 H4B 109.5 . .
O2 C4 H4C 109.5 . .
H4A C4 H4C 109.5 . .
H4B C4 H4C 109.5 . .
C1 O1 C2 113.61(15) . .
C1 O1 Al1 125.73(12) . .
C2 O1 Al1 111.98(11) . .
C3 O2 C4 110.69(15) . .
C3 O2 Al1 113.92(11) . .
C4 O2 Al1 123.42(12) . .
O2 Al1 O2 165.70(9) . 3_546
O2 Al1 O1 81.85(6) . .
O2 Al1 O1 87.14(6) 3_546 .
O2 Al1 O1 87.16(6) . 3_546
O2 Al1 O1 81.83(6) 3_546 3_546
O1 Al1 O1 79.30(8) . 3_546
O2 Al1 Cl1 95.50(4) . 3_546
O2 Al1 Cl1 93.86(4) 3_546 3_546
O1 Al1 Cl1 170.37(5) . 3_546
O1 Al1 Cl1 91.35(4) 3_546 3_546
O2 Al1 Cl1 93.84(4) . .
O2 Al1 Cl1 95.51(4) 3_546 .
O1 Al1 Cl1 91.35(4) . .
O1 Al1 Cl1 170.37(5) 3_546 .
Cl1 Al1 Cl1 98.08(4) 3_546 .
Cl4 Al2 Cl4 109.07(5) . 6_557
Cl4 Al2 Cl2 109.14(3) . .
Cl4 Al2 Cl2 109.16(3) 6_557 .
Cl4 Al2 Cl3 110.53(3) . .
Cl4 Al2 Cl3 110.52(3) 6_557 .
Cl2 Al2 Cl3 108.40(5) . .

loop_
_geom_bond_atom_site_label_1
_geom_bond_atom_site_label_2
_geom_bond_distance
_geom_bond_site_symmetry_2
C1 O1 1.457(2) .
C1 H1A 0.9600 .
C1 H1B 0.9600 .
C1 H1C 0.9600 .
C2 O1 1.462(2) .
C2 C3 1.503(3) .
C2 H2A 0.9700 .
C2 H2B 0.9700 .
C3 O2 1.454(2) .
C3 H3A 0.9700 .
C3 H3B 0.9700 .
C4 O2 1.460(2) .
C4 H4A 0.9600 .
C4 H4B 0.9600 .
C4 H4C 0.9600 .
O1 Al1 1.9682(14) .
O2 Al1 1.9549(13) .
Al1 O2 1.9550(13) 3_546
Al1 O1 1.9684(14) 3_546
Al1 Cl1 2.2085(7) 3_546
Al1 Cl1 2.2087(7) .
Al2 Cl4 2.1379(7) .
Al2 Cl4 2.1382(7) 6_557
Al2 Cl2 2.1396(11) .
Al2 Cl3 2.1405(11) .
